data_7247230
loop_
_publ_author_name
'Yoshikawa, Isao'
'Zhang, Zaixiang'
'Suzuki, Masahiro'
'Ikedo, Hana'
'Yin, Qiuxiang'
'Houjou, Hirohiko'

_publ_section_title
;
 Active control of molecular stacking types in a congeneric library of
 dihalogenated salicylideneaniline crystals and their solid solutions
;
_journal_issue 36
_journal_name_full CrystEngComm
_journal_page_first 5109
_journal_page_last 5117
_journal_paper_doi 10.1039/D3CE00601H
_journal_volume 25
_journal_year 2023
_chemical_formula_moiety 'C13 H9 Br2 N O'
_chemical_formula_sum 'C13 H9 Br2 N O'
_chemical_formula_weight 355.03
_space_group_crystal_system monoclinic
_space_group_IT_number 15
_space_group_name_Hall '-I 2ya'
_space_group_name_H-M_alt 'I 1 2/a 1'
_atom_sites_solution_hydrogens geom
_atom_sites_solution_primary direct
_atom_sites_solution_secondary difmap
_audit_creation_method SHELXL-2019/3
_audit_update_record
;
2023-08-02 deposited with the CCDC.	2023-08-21 downloaded from the CCDC.
;
_cell_angle_alpha 90
_cell_angle_beta 96.189(4)
_cell_angle_gamma 90
_cell_formula_units_Z 4
_cell_length_a 6.1745(3)
_cell_length_b 6.8716(3)
_cell_length_c 28.3078(12)
_cell_measurement_reflns_used 6122
_cell_measurement_temperature 93(2)
_cell_measurement_theta_max 30.6890
_cell_measurement_theta_min 2.8650
_cell_volume 1194.06(9)
_computing_cell_refinement 'CrysAlisPro 1.171.40.84a (Rigaku OD, 2020)'
_computing_data_collection 'CrysAlisPro 1.171.41.107a (Rigaku OD, 2021)'
_computing_data_reduction 'CrysAlisPro 1.171.40.84a (Rigaku OD, 2020)'
_computing_molecular_graphics 'Yadokari-XG (Wakita, Nemoto et al., 2009)'
_computing_publication_material 'Yadokari-XG (Wakita, Nemoto et al., 2009)'
_computing_structure_refinement 'SHELXL-2019/3 (Sheldrick, 2019)'
_computing_structure_solution 'SHELXS Version 2013/1 (Sheldrick, 2008)'
_diffrn_ambient_temperature 93(2)
_diffrn_detector_area_resol_mean 5.811
_diffrn_measured_fraction_theta_full 0.999
_diffrn_measured_fraction_theta_max 0.930
_diffrn_measurement_device_type 'Rigaku XtaLAB P200'
_diffrn_measurement_method '\w scans'
_diffrn_radiation_type MoK\a
_diffrn_radiation_wavelength 0.71073
_diffrn_reflns_av_R_equivalents 0.0445
_diffrn_reflns_av_unetI/netI 0.0312
_diffrn_reflns_Laue_measured_fraction_full 0.999
_diffrn_reflns_Laue_measured_fraction_max 0.930
_diffrn_reflns_limit_h_max 8
_diffrn_reflns_limit_h_min -8
_diffrn_reflns_limit_k_max 9
_diffrn_reflns_limit_k_min -9
_diffrn_reflns_limit_l_max 39
_diffrn_reflns_limit_l_min -38
_diffrn_reflns_number 7816
_diffrn_reflns_point_group_measured_fraction_full 0.999
_diffrn_reflns_point_group_measured_fraction_max 0.930
_diffrn_reflns_theta_full 25.242
_diffrn_reflns_theta_max 30.581
_diffrn_reflns_theta_min 2.895
_diffrn_source 'rotating anode X-ray generator'
_exptl_absorpt_coefficient_mu 6.769
_exptl_absorpt_correction_T_max 1.00000
_exptl_absorpt_correction_T_min 0.47130
_exptl_absorpt_correction_type multi-scan
_exptl_absorpt_process_details
;
CrysAlisPro 1.171.40.84a (Rigaku Oxford Diffraction, 2020)
Empirical absorption correction using spherical harmonics,
implemented in SCALE3 ABSPACK scaling algorithm.
;
_exptl_crystal_colour yellow
_exptl_crystal_density_diffrn 1.975
_exptl_crystal_description plate
_exptl_crystal_F_000 688
_exptl_crystal_recrystallization_method 'Re-crystallisation from solvent: dichloromethane and hexane'
_exptl_crystal_size_max 0.200
_exptl_crystal_size_mid 0.110
_exptl_crystal_size_min 0.040
_refine_diff_density_max 0.728
_refine_diff_density_min -0.544
_refine_diff_density_rms 0.134
_refine_ls_extinction_method none
_refine_ls_goodness_of_fit_ref 1.381
_refine_ls_hydrogen_treatment constr
_refine_ls_matrix_type full
_refine_ls_number_parameters 86
_refine_ls_number_reflns 1708
_refine_ls_number_restraints 0
_refine_ls_restrained_S_all 1.381
_refine_ls_R_factor_all 0.0453
_refine_ls_R_factor_gt 0.0410
_refine_ls_shift/su_max 0.000
_refine_ls_shift/su_mean 0.000
_refine_ls_structure_factor_coef Fsqd
_refine_ls_weighting_details 'w=1/[\s^2^(Fo^2^)+12.3213P] where P=(Fo^2^+2Fc^2^)/3'
_refine_ls_weighting_scheme calc
_refine_ls_wR_factor_gt 0.0947
_refine_ls_wR_factor_ref 0.0958
_reflns_Friedel_coverage 0.000
_reflns_number_gt 1584
_reflns_number_total 1708
_reflns_threshold_expression 'I > 2\s(I)'
_cod_data_source_file d3ce00601h2.cif
_cod_data_source_block m-4BB
_cod_depositor_comments 'Adding full bibliography for 7247230--7247235.cif.'
_cod_original_sg_symbol_H-M 'I 2/a'
_cod_database_code 7247230
_shelx_shelxl_version_number 2019/3
_shelx_space_group_comment
;
The symmetry employed for this shelxl refinement is uniquely defined
by the following loop, which should always be used as a source of
symmetry information in preference to the above space-group names.
They are only intended as comments.
;
_shelx_estimated_absorpt_t_min 0.345
_shelx_estimated_absorpt_t_max 0.773

loop_
_space_group_symop_operation_xyz
'x, y, z'
'-x+1/2, y, -z'
'x+1/2, y+1/2, z+1/2'
'-x+1, y+1/2, -z+1/2'
'-x, -y, -z'
'x-1/2, -y, z'
'-x+1/2, -y+1/2, -z+1/2'
'x, -y+1/2, z+1/2'

loop_
_atom_site_label
_atom_site_type_symbol
_atom_site_fract_x
_atom_site_fract_y
_atom_site_fract_z
_atom_site_U_iso_or_equiv
_atom_site_adp_type
_atom_site_occupancy
_atom_site_site_symmetry_order
_atom_site_calc_flag
_atom_site_refinement_flags_posn
_atom_site_refinement_flags_adp
_atom_site_refinement_flags_occupancy
_atom_site_disorder_assembly
_atom_site_disorder_group
O1 O 0.3702(9) 0.1676(9) 0.0261(2) 0.0166(12) Uani 0.5 1 d . . P A 1
H1 H 0.439196 0.181377 0.002304 0.025 Uiso 0.5 1 calc R U P A 1
C1 C 0.5058(6) 0.2001(6) 0.06628(13) 0.0138(7) Uani 1 1 d . . . . .
H2 H 0.417872 0.167597 0.037752 0.017 Uiso 0.5 1 calc R U P A 2
C2 C 0.4251(6) 0.1714(5) 0.10990(13) 0.0117(7) Uani 1 1 d . . . . .
H3 H 0.285937 0.114509 0.111593 0.014 Uiso 1 1 calc R U . . .
C3 C 0.5548(6) 0.2287(5) 0.15104(13) 0.0114(7) Uani 1 1 d . . . . .
C4 C 0.7624(6) 0.3048(6) 0.15032(13) 0.0140(7) Uani 1 1 d . . . . .
H4 H 0.848013 0.339626 0.178981 0.017 Uiso 1 1 calc R U . . .
C5 C 0.8426(6) 0.3291(6) 0.10628(13) 0.0119(7) Uani 1 1 d . . . . .
H5 H 0.984119 0.381614 0.104982 0.014 Uiso 1 1 calc R U . . .
C6 C 0.7158(6) 0.2764(6) 0.06397(13) 0.0118(7) Uani 1 1 d . . . . .
Br1 Br 0.44011(7) 0.19346(7) 0.21014(2) 0.01940(13) Uani 1 1 d . . . . .
C7 C 0.807(2) 0.306(7) 0.0192(5) 0.010(4) Uani 0.5 1 d . . P B -1
H6 H 0.952565 0.350821 0.019107 0.012 Uiso 0.5 1 calc R U P B -1
N1 N 0.6884(19) 0.272(6) -0.0204(4) 0.010(4) Uani 0.5 1 d . . P B -1

loop_
_atom_site_aniso_label
_atom_site_aniso_U_11
_atom_site_aniso_U_22
_atom_site_aniso_U_33
_atom_site_aniso_U_23
_atom_site_aniso_U_13
_atom_site_aniso_U_12
O1 0.013(3) 0.024(3) 0.013(3) -0.002(2) 0.002(2) -0.007(2)
C1 0.0095(16) 0.0184(19) 0.0135(17) -0.0027(15) 0.0016(13) -0.0020(15)
C2 0.0116(16) 0.0083(17) 0.0155(17) 0.0028(13) 0.0028(13) 0.0000(13)
C3 0.0152(17) 0.0084(17) 0.0111(16) 0.0013(13) 0.0046(13) 0.0016(13)
C4 0.0133(17) 0.0171(19) 0.0115(16) -0.0012(15) 0.0006(13) -0.0005(15)
C5 0.0117(16) 0.0114(18) 0.0129(16) -0.0005(13) 0.0019(13) -0.0010(13)
C6 0.0116(16) 0.0131(18) 0.0112(16) 0.0016(13) 0.0027(13) 0.0001(13)
Br1 0.0207(2) 0.0261(2) 0.01249(19) 0.00137(17) 0.00701(14) 0.00034(18)
C7 0.0120(16) 0.004(12) 0.0136(17) -0.003(3) 0.0029(13) -0.002(3)
N1 0.0120(16) 0.004(12) 0.0136(17) -0.003(3) 0.0029(13) -0.002(3)

loop_
_atom_type_symbol
_atom_type_description
_atom_type_scat_dispersion_real
_atom_type_scat_dispersion_imag
_atom_type_scat_source
C C 0.0033 0.0016 'International Tables Vol C Tables 4.2.6.8 and 6.1.1.4'
H H 0.0000 0.0000 'International Tables Vol C Tables 4.2.6.8 and 6.1.1.4'
N N 0.0061 0.0033 'International Tables Vol C Tables 4.2.6.8 and 6.1.1.4'
O O 0.0106 0.0060 'International Tables Vol C Tables 4.2.6.8 and 6.1.1.4'
Br Br -0.2901 2.4595 'International Tables Vol C Tables 4.2.6.8 and 6.1.1.4'

loop_
_geom_angle_atom_site_label_1
_geom_angle_atom_site_label_2
_geom_angle_atom_site_label_3
_geom_angle
_geom_angle_site_symmetry_1
_geom_angle_site_symmetry_3
_geom_angle_publ_flag
C1 O1 H1 109.5 . . ?
O1 C1 C2 118.2(4) . . ?
O1 C1 C6 120.7(4) . . ?
C2 C1 C6 120.9(3) . . ?
C2 C1 H2 119.6 . . ?
C6 C1 H2 119.6 . . ?
C1 C2 C3 118.1(3) . . ?
C1 C2 H3 121.0 . . ?
C3 C2 H3 121.0 . . ?
C4 C3 C2 122.8(3) . . ?
C4 C3 Br1 119.6(3) . . ?
C2 C3 Br1 117.6(3) . . ?
C3 C4 C5 118.3(3) . . ?
C3 C4 H4 120.8 . . ?
C5 C4 H4 120.8 . . ?
C4 C5 C6 120.7(4) . . ?
C4 C5 H5 119.7 . . ?
C6 C5 H5 119.7 . . ?
C5 C6 C1 119.2(3) . . ?
C5 C6 C7 118.3(12) . . ?
C1 C6 C7 122.6(12) . . ?
N1 C7 C6 120(2) . . ?
N1 C7 H6 120.2 . . ?
C6 C7 H6 120.2 . . ?

loop_
_geom_bond_atom_site_label_1
_geom_bond_atom_site_label_2
_geom_bond_distance
_geom_bond_site_symmetry_2
_geom_bond_publ_flag
O1 C1 1.356(6) . ?
O1 H1 0.8400 . ?
C1 C2 1.395(5) . ?
C1 C6 1.407(5) . ?
C1 H2 0.9500 . ?
C2 C3 1.397(5) . ?
C2 H3 0.9500 . ?
C3 C4 1.386(5) . ?
C3 Br1 1.901(4) . ?
C4 C5 1.400(5) . ?
C4 H4 0.9500 . ?
C5 C6 1.406(5) . ?
C5 H5 0.9500 . ?
C6 C7 1.455(13) . ?
C7 N1 1.293(19) . ?
C7 H6 0.9500 . ?

loop_
_geom_torsion_atom_site_label_1
_geom_torsion_atom_site_label_2
_geom_torsion_atom_site_label_3
_geom_torsion_atom_site_label_4
_geom_torsion
_geom_torsion_site_symmetry_1
_geom_torsion_site_symmetry_2
_geom_torsion_site_symmetry_3
_geom_torsion_site_symmetry_4
_geom_torsion_publ_flag
O1 C1 C2 C3 -171.9(5) . . . . ?
C6 C1 C2 C3 2.8(6) . . . . ?
C1 C2 C3 C4 -2.7(6) . . . . ?
C1 C2 C3 Br1 178.8(3) . . . . ?
C2 C3 C4 C5 1.5(6) . . . . ?
Br1 C3 C4 C5 180.0(3) . . . . ?
C3 C4 C5 C6 -0.3(6) . . . . ?
C4 C5 C6 C1 0.5(6) . . . . ?
C4 C5 C6 C7 179.5(18) . . . . ?
O1 C1 C6 C5 172.8(5) . . . . ?
C2 C1 C6 C5 -1.7(6) . . . . ?
O1 C1 C6 C7 -6(2) . . . . ?
C2 C1 C6 C7 179.3(19) . . . . ?
C5 C6 C7 N1 -175(4) . . . . ?
C1 C6 C7 N1 4(6) . . . . ?
